data_1551883
loop_
_publ_author_name
'Debdas Ray'
'Justin T. Foy'
'Russell P. Hughes'
'Ivan Aprahamian'

_publ_section_title
;
 A switching cascade of hydrazone-based rotary switches through
 coordination-coupled proton relays
;
_journal_name_full 'Nature Chemistry'
_journal_page_first 757
_journal_page_last 762
_journal_paper_doi 10.1038/nchem.1408
_journal_volume 4
_journal_year 2012
_chemical_formula_moiety 'C17 H18 N5 O2, C4  H1 O4  F6'
_chemical_formula_sum 'C21 H19 F6 N5 O6'
_chemical_formula_weight 551.41
_space_group_IT_number 14
_space_group_name_Hall '-P 2yn'
_space_group_name_H-M_alt 'P 1 21/n 1'
_symmetry_cell_setting monoclinic
_symmetry_Int_Tables_number 14
_symmetry_space_group_name_Hall '-P 2yn'
_symmetry_space_group_name_H-M 'P 1 21/n 1'
_atom_sites_solution_hydrogens difmap
_atom_sites_solution_primary direct
_atom_sites_solution_secondary difmap
_cell_angle_alpha 90.00
_cell_angle_beta 96.293(2)
_cell_angle_gamma 90.00
_cell_formula_units_Z 4
_cell_length_a 7.9462(10)
_cell_length_b 27.204(3)
_cell_length_c 10.9195(13)
_cell_measurement_reflns_used 3548
_cell_measurement_temperature 173(2)
_cell_measurement_theta_max 25.24
_cell_measurement_theta_min 2.40
_cell_volume 2346.2(5)
_computing_cell_refinement 'APEX2 (BRUKER, V2010.11-3, 2010)'
_computing_data_collection 'COSMO (BRUKER, V1.61, 2009)'
_computing_data_reduction 'SAINT (BRUKER, V7.68A, 2010)'
_computing_molecular_graphics 'SHELXTL (Sheldrick, Acta Cryst. A64 2008, 112-122)'
_computing_publication_material 'SHELXTL (Sheldrick, Acta Cryst. A64 2008, 112-122)'
_computing_structure_refinement 'SHELXL (Sheldrick, Acta Cryst. A64 2008, 112-122)'
_computing_structure_solution 'SHELXS (Sheldrick, Acta Cryst. A64 2008, 112-122)'
_diffrn_ambient_temperature 173(2)
_diffrn_detector_area_resol_mean 836.6
_diffrn_measured_fraction_theta_full 0.999
_diffrn_measured_fraction_theta_max 0.999
_diffrn_measurement_device_type 'Bruker APEX-II CCD'
_diffrn_measurement_method '\w,and/f 0.5 deg'
_diffrn_radiation_monochromator graphite
_diffrn_radiation_probe x-ray
_diffrn_radiation_type MoK\a
_diffrn_radiation_wavelength 0.71073
_diffrn_reflns_av_R_equivalents 0.0682
_diffrn_reflns_av_sigmaI/netI 0.0624
_diffrn_reflns_limit_h_max 9
_diffrn_reflns_limit_h_min -9
_diffrn_reflns_limit_k_max 32
_diffrn_reflns_limit_k_min -32
_diffrn_reflns_limit_l_max 12
_diffrn_reflns_limit_l_min -13
_diffrn_reflns_number 19033
_diffrn_reflns_theta_full 25.35
_diffrn_reflns_theta_max 25.35
_diffrn_reflns_theta_min 2.02
_diffrn_source 'fine-focus sealed tube'
_exptl_absorpt_coefficient_mu 0.146
_exptl_absorpt_correction_T_max 0.9919
_exptl_absorpt_correction_T_min 0.9496
_exptl_absorpt_correction_type multi-scan
_exptl_absorpt_process_details SADABS
_exptl_crystal_colour yellow
_exptl_crystal_density_diffrn 1.561
_exptl_crystal_density_method 'not measured'
_exptl_crystal_description needle
_exptl_crystal_F_000 1128
_exptl_crystal_size_max 0.36
_exptl_crystal_size_mid 0.06
_exptl_crystal_size_min 0.06
_refine_diff_density_max 0.721
_refine_diff_density_min -0.480
_refine_diff_density_rms 0.069
_refine_ls_extinction_method none
_refine_ls_goodness_of_fit_ref 1.061
_refine_ls_hydrogen_treatment refall
_refine_ls_matrix_type full
_refine_ls_number_parameters 419
_refine_ls_number_reflns 4295
_refine_ls_number_restraints 0
_refine_ls_restrained_S_all 1.061
_refine_ls_R_factor_all 0.1297
_refine_ls_R_factor_gt 0.0719
_refine_ls_shift/su_max 0.000
_refine_ls_shift/su_mean 0.000
_refine_ls_structure_factor_coef Fsqd
_refine_ls_weighting_details 'calc w=1/[\s^2^(Fo^2^)+(0.1123P)^2^+1.9648P] where P=(Fo^2^+2Fc^2^)/3'
_refine_ls_weighting_scheme calc
_refine_ls_wR_factor_gt 0.1922
_refine_ls_wR_factor_ref 0.2328
_reflns_number_gt 2414
_reflns_number_total 4295
_reflns_threshold_expression >2sigma(I)
_cod_data_source_file nchem.1408-s3.cif
_cod_data_source_block ia5911_0m
_cod_depositor_comments
;
The following automatic conversions were performed:

data item '_exptl_absorpt_correction_type' value 'Multi-scan' was
changed to 'multi-scan' in accordance with the built-in table derived
from the CIF Core dictionary named 'cif_core.dic' version 2.4.5 last
updated on 2014-11-21.

Automatic conversion script
Id: cif_fix_values 6909 2019-04-08 15:41:33Z antanas 
;
_cod_original_sg_symbol_H-M 'P 21/n'
_cod_database_code 1551883

loop_
_symmetry_equiv_pos_as_xyz
'x, y, z'
'-x+1/2, y+1/2, -z+1/2'
'-x, -y, -z'
'x-1/2, -y-1/2, z-1/2'

loop_
_atom_site_label
_atom_site_type_symbol
_atom_site_fract_x
_atom_site_fract_y
_atom_site_fract_z
_atom_site_U_iso_or_equiv
_atom_site_adp_type
_atom_site_occupancy
_atom_site_symmetry_multiplicity
_atom_site_calc_flag
_atom_site_refinement_flags
_atom_site_disorder_assembly
_atom_site_disorder_group
O1 O 1.1433(3) 0.91056(10) 0.3941(2) 0.0350(7) Uani 1 1 d . . .
O2 O 0.9717(4) 0.97308(11) 0.3336(3) 0.0434(8) Uani 1 1 d . . .
N1 N 0.9311(4) 0.93256(11) 0.0926(3) 0.0269(7) Uani 1 1 d . . .
N2 N 0.8548(4) 0.97475(12) 0.1030(3) 0.0270(7) Uani 1 1 d . . .
H2 H 0.866(5) 0.9906(17) 0.182(4) 0.048(13) Uiso 1 1 d . . .
N3 N 0.7199(4) 1.06286(12) 0.1352(3) 0.0327(8) Uani 1 1 d . . .
N4 N 1.0779(4) 0.83874(11) 0.0581(3) 0.0295(8) Uani 1 1 d . . .
N5 N 1.2131(4) 0.84115(12) 0.2393(4) 0.0335(8) Uani 1 1 d . . .
H5 H 1.256(5) 0.8528(16) 0.310(4) 0.039(13) Uiso 1 1 d . . .
C1 C 1.0209(4) 0.91228(14) 0.1867(3) 0.0268(9) Uani 1 1 d . . .
C2 C 1.0417(5) 0.93499(15) 0.3112(4) 0.0307(9) Uani 1 1 d . . .
C3 C 1.1662(6) 0.93105(18) 0.5196(4) 0.0392(11) Uani 1 1 d . . .
H3A H 1.202(5) 0.9010(17) 0.569(4) 0.045(12) Uiso 1 1 d . . .
H3B H 1.055(5) 0.9410(15) 0.538(4) 0.033(11) Uiso 1 1 d . . .
C4 C 1.3009(7) 0.9684(2) 0.5317(5) 0.0462(12) Uani 1 1 d . . .
H4A H 1.317(6) 0.9769(17) 0.613(5) 0.050(14) Uiso 1 1 d . . .
H4B H 1.407(7) 0.9549(19) 0.508(5) 0.067(16) Uiso 1 1 d . . .
H4C H 1.269(5) 0.9992(18) 0.487(4) 0.045(13) Uiso 1 1 d . . .
C5 C 1.1004(5) 0.86544(14) 0.1622(4) 0.0279(9) Uani 1 1 d . . .
C6 C 1.1781(5) 0.79691(16) 0.0734(4) 0.0358(10) Uani 1 1 d . . .
H6 H 1.169(6) 0.7704(18) 0.009(4) 0.056(14) Uiso 1 1 d . . .
C7 C 1.2616(6) 0.79882(16) 0.1864(4) 0.0395(11) Uani 1 1 d . . .
H7 H 1.344(6) 0.7785(17) 0.235(4) 0.046(13) Uiso 1 1 d . . .
C8 C 0.9655(6) 0.84826(18) -0.0547(4) 0.0374(10) Uani 1 1 d . . .
H8A H 0.999(5) 0.8785(18) -0.096(4) 0.044(13) Uiso 1 1 d . . .
H8B H 0.975(6) 0.8205(19) -0.108(4) 0.056(14) Uiso 1 1 d . . .
H8C H 0.839(6) 0.8506(15) -0.033(4) 0.041(12) Uiso 1 1 d . . .
C9 C 0.7608(4) 0.99586(14) 0.0011(3) 0.0259(9) Uani 1 1 d . . .
C10 C 0.7367(5) 0.97422(16) -0.1127(4) 0.0322(10) Uani 1 1 d . . .
H10 H 0.790(5) 0.9432(16) -0.123(4) 0.034(11) Uiso 1 1 d . . .
C11 C 0.6367(5) 0.99773(17) -0.2090(4) 0.0358(10) Uani 1 1 d . . .
H11 H 0.629(5) 0.9828(15) -0.289(4) 0.038(12) Uiso 1 1 d . . .
C12 C 0.5598(5) 1.04181(16) -0.1924(4) 0.0362(10) Uani 1 1 d . . .
H12 H 0.486(6) 1.0561(17) -0.264(4) 0.054(13) Uiso 1 1 d . . .
C13 C 0.5835(5) 1.06496(14) -0.0764(4) 0.0295(9) Uani 1 1 d . . .
C14 C 0.6861(4) 1.04250(14) 0.0216(4) 0.0266(9) Uani 1 1 d . . .
C15 C 0.5099(5) 1.11072(16) -0.0515(4) 0.0371(11) Uani 1 1 d . . .
H15 H 0.432(6) 1.1272(16) -0.111(4) 0.043(12) Uiso 1 1 d . . .
C16 C 0.5430(6) 1.13114(17) 0.0627(5) 0.0407(11) Uani 1 1 d . . .
H16 H 0.510(5) 1.1620(18) 0.078(4) 0.044(13) Uiso 1 1 d . . .
C17 C 0.6501(6) 1.10607(16) 0.1522(4) 0.0377(10) Uani 1 1 d . . .
H17 H 0.677(5) 1.1223(14) 0.240(4) 0.028(10) Uiso 1 1 d . . .
F1 F 0.7976(8) 0.8973(2) 0.6121(4) 0.161(3) Uani 1 1 d . . .
F2 F 0.5722(6) 0.8713(3) 0.6377(4) 0.168(3) Uani 1 1 d . . .
F3 F 0.7722(8) 0.82515(18) 0.6448(4) 0.154(2) Uani 1 1 d . . .
F4 F 0.8216(7) 0.74413(19) 0.0085(4) 0.146(2) Uani 1 1 d . . .
F5 F 0.5649(7) 0.74975(16) 0.0014(4) 0.1281(19) Uani 1 1 d . . .
F6 F 0.6815(6) 0.68688(12) 0.0744(4) 0.1105(15) Uani 1 1 d . . .
O3 O 0.7985(5) 0.84133(17) 0.4000(4) 0.0760(12) Uani 1 1 d . . .
O4 O 0.5223(4) 0.85480(15) 0.4014(3) 0.0674(11) Uani 1 1 d . . .
O5 O 0.7676(4) 0.80270(13) 0.1971(3) 0.0536(9) Uani 1 1 d . . .
H1 H 0.762(11) 0.814(3) 0.297(9) 0.16(3) Uiso 1 1 d . . .
O6 O 0.6620(6) 0.73719(17) 0.2829(4) 0.0894(15) Uani 1 1 d . . .
C18 C 0.6646(6) 0.85122(18) 0.4488(4) 0.0457(12) Uani 1 1 d . . .
C19 C 0.6989(6) 0.8605(2) 0.5847(5) 0.0505(12) Uani 1 1 d . . .
C20 C 0.7117(6) 0.7592(2) 0.1989(5) 0.0485(13) Uani 1 1 d . . .
C21 C 0.7012(7) 0.73418(19) 0.0735(6) 0.0580(14) Uani 1 1 d . . .

loop_
_atom_site_aniso_label
_atom_site_aniso_U_11
_atom_site_aniso_U_22
_atom_site_aniso_U_33
_atom_site_aniso_U_23
_atom_site_aniso_U_13
_atom_site_aniso_U_12
O1 0.0437(17) 0.0314(16) 0.0279(15) -0.0006(12) -0.0051(13) 0.0054(13)
O2 0.0535(19) 0.0440(19) 0.0310(16) -0.0078(14) -0.0026(14) 0.0217(16)
N1 0.0230(16) 0.0249(18) 0.0325(18) 0.0012(14) 0.0021(14) 0.0021(14)
N2 0.0280(17) 0.0265(18) 0.0255(18) -0.0004(15) -0.0017(14) 0.0030(14)
N3 0.0333(18) 0.0310(19) 0.034(2) -0.0001(15) 0.0025(15) 0.0026(15)
N4 0.0288(17) 0.0254(17) 0.0340(19) -0.0049(15) 0.0019(14) 0.0010(14)
N5 0.036(2) 0.0273(19) 0.036(2) -0.0016(16) -0.0046(17) 0.0065(15)
C1 0.024(2) 0.029(2) 0.026(2) -0.0031(17) 0.0008(16) 0.0009(17)
C2 0.029(2) 0.035(2) 0.028(2) 0.0007(18) -0.0003(17) -0.0014(18)
C3 0.048(3) 0.041(3) 0.027(2) -0.001(2) -0.003(2) 0.006(2)
C4 0.045(3) 0.059(3) 0.034(3) -0.016(3) -0.002(2) 0.000(3)
C5 0.027(2) 0.027(2) 0.030(2) 0.0021(17) 0.0017(16) -0.0028(17)
C6 0.033(2) 0.028(2) 0.047(3) -0.005(2) 0.007(2) 0.0050(18)
C7 0.037(2) 0.032(2) 0.049(3) 0.002(2) 0.000(2) 0.009(2)
C8 0.041(3) 0.036(3) 0.033(2) -0.009(2) -0.001(2) 0.005(2)
C9 0.0225(19) 0.028(2) 0.027(2) 0.0023(17) 0.0033(16) -0.0031(16)
C10 0.031(2) 0.033(2) 0.032(2) -0.0001(19) 0.0020(18) -0.0041(19)
C11 0.038(2) 0.046(3) 0.023(2) 0.000(2) -0.0001(18) -0.004(2)
C12 0.030(2) 0.042(3) 0.035(2) 0.010(2) -0.0020(19) 0.0003(19)
C13 0.026(2) 0.031(2) 0.033(2) 0.0076(18) 0.0049(17) -0.0037(17)
C14 0.0232(19) 0.026(2) 0.031(2) 0.0061(17) 0.0038(16) -0.0019(16)
C15 0.030(2) 0.035(2) 0.045(3) 0.011(2) 0.003(2) 0.0031(19)
C16 0.044(3) 0.026(2) 0.054(3) 0.005(2) 0.010(2) 0.003(2)
C17 0.044(3) 0.031(2) 0.039(3) -0.004(2) 0.009(2) 0.002(2)
F1 0.223(6) 0.167(5) 0.099(3) -0.060(3) 0.043(4) -0.119(5)
F2 0.091(3) 0.354(9) 0.062(3) -0.037(4) 0.021(2) 0.038(4)
F3 0.277(7) 0.119(4) 0.055(2) -0.004(2) -0.032(3) 0.093(4)
F4 0.175(5) 0.149(4) 0.131(4) -0.080(3) 0.095(4) -0.097(4)
F5 0.171(5) 0.103(3) 0.097(3) -0.026(3) -0.048(3) 0.057(3)
F6 0.152(4) 0.041(2) 0.135(4) 0.007(2) -0.001(3) -0.013(2)
O3 0.049(2) 0.117(4) 0.061(2) -0.024(2) 0.0049(19) 0.007(2)
O4 0.047(2) 0.090(3) 0.061(2) 0.002(2) -0.0109(18) 0.011(2)
O5 0.064(2) 0.048(2) 0.051(2) 0.0038(17) 0.0187(17) -0.0007(18)
O6 0.103(3) 0.097(3) 0.070(3) 0.040(2) 0.013(2) -0.032(3)
C18 0.036(3) 0.055(3) 0.045(3) 0.003(2) -0.001(2) 0.002(2)
C19 0.042(3) 0.053(3) 0.055(3) -0.003(3) 0.002(2) 0.004(2)
C20 0.036(3) 0.056(3) 0.054(3) 0.021(3) 0.010(2) 0.002(2)
C21 0.054(3) 0.042(3) 0.080(4) 0.005(3) 0.016(3) -0.002(2)

loop_
_atom_type_symbol
_atom_type_description
_atom_type_scat_dispersion_real
_atom_type_scat_dispersion_imag
_atom_type_scat_source
C C 0.0033 0.0016 'International Tables Vol C Tables 4.2.6.8 and 6.1.1.4'
H H 0.0000 0.0000 'International Tables Vol C Tables 4.2.6.8 and 6.1.1.4'
N N 0.0061 0.0033 'International Tables Vol C Tables 4.2.6.8 and 6.1.1.4'
O O 0.0106 0.0060 'International Tables Vol C Tables 4.2.6.8 and 6.1.1.4'
F F 0.0171 0.0103 'International Tables Vol C Tables 4.2.6.8 and 6.1.1.4'

loop_
_geom_angle_atom_site_label_1
_geom_angle_atom_site_label_2
_geom_angle_atom_site_label_3
_geom_angle
_geom_angle_site_symmetry_1
_geom_angle_site_symmetry_3
C2 O1 C3 116.8(3) . .
C1 N1 N2 121.3(3) . .
N1 N2 C9 120.3(3) . .
N1 N2 H2 118(3) . .
C9 N2 H2 122(3) . .
C17 N3 C14 116.6(4) . .
C5 N4 C6 108.6(3) . .
C5 N4 C8 128.9(3) . .
C6 N4 C8 122.4(3) . .
C5 N5 C7 110.6(4) . .
C5 N5 H5 123(3) . .
C7 N5 H5 126(3) . .
N1 C1 C5 115.7(3) . .
N1 C1 C2 122.7(3) . .
C5 C1 C2 121.6(3) . .
O2 C2 O1 123.4(4) . .
O2 C2 C1 122.1(4) . .
O1 C2 C1 114.5(3) . .
C4 C3 O1 111.1(4) . .
C4 C3 H3A 111(3) . .
O1 C3 H3A 101(3) . .
C4 C3 H3B 117(2) . .
O1 C3 H3B 106(2) . .
H3A C3 H3B 109(4) . .
C3 C4 H4A 106(3) . .
C3 C4 H4B 111(3) . .
H4A C4 H4B 109(4) . .
C3 C4 H4C 113(3) . .
H4A C4 H4C 106(4) . .
H4B C4 H4C 112(4) . .
N5 C5 N4 106.5(3) . .
N5 C5 C1 126.2(4) . .
N4 C5 C1 127.3(3) . .
C7 C6 N4 107.5(4) . .
C7 C6 H6 131(3) . .
N4 C6 H6 121(3) . .
C6 C7 N5 106.8(4) . .
C6 C7 H7 136(3) . .
N5 C7 H7 117(3) . .
N4 C8 H8A 111(3) . .
N4 C8 H8B 107(3) . .
H8A C8 H8B 109(4) . .
N4 C8 H8C 109(2) . .
H8A C8 H8C 112(3) . .
H8B C8 H8C 109(4) . .
C10 C9 N2 123.8(4) . .
C10 C9 C14 120.3(4) . .
N2 C9 C14 115.9(3) . .
C9 C10 C11 119.7(4) . .
C9 C10 H10 118(2) . .
C11 C10 H10 122(2) . .
C12 C11 C10 121.8(4) . .
C12 C11 H11 120(3) . .
C10 C11 H11 118(3) . .
C11 C12 C13 119.6(4) . .
C11 C12 H12 118(3) . .
C13 C12 H12 122(3) . .
C12 C13 C14 119.9(4) . .
C12 C13 C15 123.3(4) . .
C14 C13 C15 116.9(4) . .
N3 C14 C13 123.8(4) . .
N3 C14 C9 117.5(3) . .
C13 C14 C9 118.7(4) . .
C16 C15 C13 119.5(4) . .
C16 C15 H15 118(3) . .
C13 C15 H15 122(3) . .
C15 C16 C17 118.7(4) . .
C15 C16 H16 121(3) . .
C17 C16 H16 119(3) . .
N3 C17 C16 124.6(4) . .
N3 C17 H17 117(2) . .
C16 C17 H17 118(2) . .
C18 O3 H1 111(4) . .
C20 O5 H1 101(4) . .
O4 C18 O3 129.2(5) . .
O4 C18 C19 118.4(4) . .
O3 C18 C19 112.4(4) . .
F2 C19 F3 106.6(6) . .
F2 C19 F1 102.2(6) . .
F3 C19 F1 103.6(5) . .
F2 C19 C18 115.5(4) . .
F3 C19 C18 114.0(4) . .
F1 C19 C18 113.7(5) . .
O6 C20 O5 128.8(5) . .
O6 C20 C21 118.3(5) . .
O5 C20 C21 112.8(4) . .
F4 C21 F6 108.2(5) . .
F4 C21 F5 102.3(6) . .
F6 C21 F5 103.2(5) . .
F4 C21 C20 115.7(5) . .
F6 C21 C20 115.6(5) . .
F5 C21 C20 110.4(4) . .

loop_
_geom_bond_atom_site_label_1
_geom_bond_atom_site_label_2
_geom_bond_distance
_geom_bond_site_symmetry_2
O1 C2 1.324(5) .
O1 C3 1.472(5) .
O2 C2 1.214(5) .
N1 C1 1.307(5) .
N1 N2 1.309(4) .
N2 C9 1.394(5) .
N2 H2 0.96(5) .
N3 C17 1.321(5) .
N3 C14 1.358(5) .
N4 C5 1.344(5) .
N4 C6 1.388(5) .
N4 C8 1.463(5) .
N5 C5 1.336(5) .
N5 C7 1.363(5) .
N5 H5 0.87(5) .
C1 C5 1.460(5) .
C1 C2 1.486(5) .
C3 C4 1.471(7) .
C3 H3A 1.00(5) .
C3 H3B 0.97(4) .
C4 H4A 0.91(5) .
C4 H4B 0.98(6) .
C4 H4C 0.99(5) .
C6 C7 1.336(6) .
C6 H6 1.00(5) .
C7 H7 0.97(5) .
C8 H8A 0.99(5) .
C8 H8B 0.96(5) .
C8 H8C 1.06(4) .
C9 C10 1.369(6) .
C9 C14 1.429(5) .
C10 C11 1.401(6) .
C10 H10 0.96(4) .
C11 C12 1.367(6) .
C11 H11 0.96(4) .
C12 C13 1.408(6) .
C12 H12 1.00(5) .
C13 C14 1.411(5) .
C13 C15 1.415(6) .
C15 C16 1.364(7) .
C15 H15 0.96(5) .
C16 C17 1.401(6) .
C16 H16 0.90(5) .
C17 H17 1.05(4) .
F1 C19 1.286(6) .
F2 C19 1.250(6) .
F3 C19 1.270(6) .
F4 C21 1.282(6) .
F5 C21 1.336(7) .
F6 C21 1.297(6) .
O3 C18 1.270(6) .
O3 H1 1.35(10) .
O4 C18 1.196(5) .
O5 C20 1.265(6) .
O5 H1 1.14(10) .
O6 C20 1.198(6) .
C18 C19 1.500(7) .
C20 C21 1.523(8) .

loop_
_geom_hbond_atom_site_label_D
_geom_hbond_atom_site_label_H
_geom_hbond_atom_site_label_A
_geom_hbond_distance_DH
_geom_hbond_distance_HA
_geom_hbond_distance_DA
_geom_hbond_angle_DHA
_geom_hbond_site_symmetry_A
N2 H2 O2 0.96(5) 1.83(5) 2.587(4) 133(4) .
N5 H5 O1 0.87(5) 2.07(4) 2.634(4) 122(4) .
N5 H5 O4 0.87(5) 2.24(4) 2.889(5) 131(4) 1_655
O5 H1 O3 1.14(10) 1.35(10) 2.440(5) 157(8) .
O5 H1 O4 1.14(10) 2.58(9) 3.426(5) 131(6) .

loop_
_geom_torsion_atom_site_label_1
_geom_torsion_atom_site_label_2
_geom_torsion_atom_site_label_3
_geom_torsion_atom_site_label_4
_geom_torsion
_geom_torsion_site_symmetry_1
_geom_torsion_site_symmetry_2
_geom_torsion_site_symmetry_3
_geom_torsion_site_symmetry_4
C1 N1 N2 C9 179.5(3) . . . .
N2 N1 C1 C5 -179.5(3) . . . .
N2 N1 C1 C2 0.6(6) . . . .
C3 O1 C2 O2 1.6(6) . . . .
C3 O1 C2 C1 -179.0(3) . . . .
N1 C1 C2 O2 2.4(6) . . . .
C5 C1 C2 O2 -177.5(4) . . . .
N1 C1 C2 O1 -177.0(3) . . . .
C5 C1 C2 O1 3.1(5) . . . .
C2 O1 C3 C4 -85.6(5) . . . .
C7 N5 C5 N4 -0.8(5) . . . .
C7 N5 C5 C1 -179.7(4) . . . .
C6 N4 C5 N5 0.8(4) . . . .
C8 N4 C5 N5 178.6(4) . . . .
C6 N4 C5 C1 179.7(4) . . . .
C8 N4 C5 C1 -2.5(7) . . . .
N1 C1 C5 N5 171.5(4) . . . .
C2 C1 C5 N5 -8.6(6) . . . .
N1 C1 C5 N4 -7.3(6) . . . .
C2 C1 C5 N4 172.7(4) . . . .
C5 N4 C6 C7 -0.5(5) . . . .
C8 N4 C6 C7 -178.5(4) . . . .
N4 C6 C7 N5 0.1(5) . . . .
C5 N5 C7 C6 0.4(5) . . . .
N1 N2 C9 C10 2.2(6) . . . .
N1 N2 C9 C14 -178.5(3) . . . .
N2 C9 C10 C11 178.5(4) . . . .
C14 C9 C10 C11 -0.7(6) . . . .
C9 C10 C11 C12 -0.8(6) . . . .
C10 C11 C12 C13 1.2(6) . . . .
C11 C12 C13 C14 -0.1(6) . . . .
C11 C12 C13 C15 179.5(4) . . . .
C17 N3 C14 C13 0.4(6) . . . .
C17 N3 C14 C9 179.8(3) . . . .
C12 C13 C14 N3 177.9(4) . . . .
C15 C13 C14 N3 -1.6(6) . . . .
C12 C13 C14 C9 -1.4(5) . . . .
C15 C13 C14 C9 179.0(3) . . . .
C10 C9 C14 N3 -177.6(3) . . . .
N2 C9 C14 N3 3.2(5) . . . .
C10 C9 C14 C13 1.8(5) . . . .
N2 C9 C14 C13 -177.5(3) . . . .
C12 C13 C15 C16 -178.4(4) . . . .
C14 C13 C15 C16 1.2(6) . . . .
C13 C15 C16 C17 0.3(6) . . . .
C14 N3 C17 C16 1.3(6) . . . .
C15 C16 C17 N3 -1.6(7) . . . .
O4 C18 C19 F2 0.2(8) . . . .
O3 C18 C19 F2 178.8(6) . . . .
O4 C18 C19 F3 124.2(6) . . . .
O3 C18 C19 F3 -57.2(7) . . . .
O4 C18 C19 F1 -117.4(6) . . . .
O3 C18 C19 F1 61.2(7) . . . .
O6 C20 C21 F4 -145.4(6) . . . .
O5 C20 C21 F4 37.4(7) . . . .
O6 C20 C21 F6 -17.5(7) . . . .
O5 C20 C21 F6 165.3(5) . . . .
O6 C20 C21 F5 99.1(6) . . . .
O5 C20 C21 F5 -78.1(6) . . . .
